data_7161044
loop_
_publ_author_name
'Schepper, Jonas D. W.'
'Orthaber, Andreas'
'Pammer, Frank'

_publ_section_title
;
 Dynamic N&#x2192;B coordination and anion-selective turn-on fluorescence
 in oxadiazole-functionalized organoboranes.
;
_journal_issue 13
_journal_name_full 'Organic &amp; biomolecular chemistry'
_journal_page_first 2683
_journal_page_last 2695
_journal_paper_doi 10.1039/d5ob01979f
_journal_volume 24
_journal_year 2026
_chemical_formula_moiety 'C23 H20 B Cl N2 O2'
_chemical_formula_sum 'C23 H20 B Cl N2 O2'
_chemical_formula_weight 402.67
_space_group_crystal_system triclinic
_space_group_IT_number 2
_space_group_name_Hall '-P 1'
_space_group_name_H-M_alt 'P -1'
_atom_sites_solution_hydrogens geom
_audit_creation_date 2025-11-29
_audit_creation_method
;
Olex2 1.5
(compiled 2025.07.13 svn.rb7424aed for OlexSys, GUI svn.r7314)
;
_audit_update_record
;
2025-12-08 deposited with the CCDC.	2026-02-24 downloaded from the CCDC.
;
_cell_angle_alpha 111.079(7)
_cell_angle_beta 94.791(6)
_cell_angle_gamma 102.413(5)
_cell_formula_units_Z 2
_cell_length_a 8.7343(5)
_cell_length_b 9.8964(6)
_cell_length_c 13.1346(10)
_cell_measurement_reflns_used 2485
_cell_measurement_temperature 150.05(10)
_cell_measurement_theta_max 71.4410
_cell_measurement_theta_min 4.8830
_cell_volume 1018.36(13)
_computing_cell_refinement 'CrysAlisPro 1.171.40.79a (Rigaku OD, 2020)'
_computing_data_collection 'CrysAlisPro 1.171.40.79a (Rigaku OD, 2020)'
_computing_data_reduction 'CrysAlisPro 1.171.40.79a (Rigaku OD, 2020)'
_computing_molecular_graphics 'Olex2 1.5 (Dolomanov et al., 2009)'
_computing_publication_material 'Olex2 1.5 (Dolomanov et al., 2009)'
_computing_structure_refinement 'SHELXL 2019/3 (Sheldrick, 2015)'
_computing_structure_solution 'olex2.solve (Bourhis et al., 2015)'
_diffrn_ambient_environment N~2~
_diffrn_ambient_temperature 150.05(10)
_diffrn_detector 'CCD plate'
_diffrn_detector_area_resol_mean 10.3385
_diffrn_detector_type Atlas
_diffrn_measured_fraction_theta_full 0.994
_diffrn_measured_fraction_theta_max 0.957
_diffrn_measurement_details
;
List of Runs (angles in degrees, time in seconds):

  # Type    Start    End  Width  t~exp~   \w     \q     \k     \f   Frames
#--------------------------------------------------------------------------
  1  \w   -113.00 -21.00   1.00    1.00    --  -42.81 -57.00   0.00   92
  2  \w    -68.00  28.00   1.00    1.00    --  -42.81  57.00 150.00   96
  3  \w    -82.00 -56.00   1.00    1.00    --  -42.81 125.00-150.00   26
  4  \w    -30.00  64.00   1.00    1.00    --   42.81 -38.00-150.00   94
  5  \w    103.00 154.00   1.00    2.80    --  104.63  77.00 -90.00   51
  6  \w     33.00  99.00   1.00    2.80    --  104.63 -95.00 150.00   66
  7  \w     76.00 103.00   1.00    2.80    --  104.63 -95.00   0.00   27
  8  \w    111.00 164.00   1.00    2.80    --  104.63  77.00   0.00   53
  9  \w    110.00 137.00   1.00    2.80    --  104.63 -77.00-180.00   27
 10  \w     34.00 127.00   1.00    2.80    --  104.63 -45.00 -90.00   93
 11  \w    116.00 161.00   1.00    2.80    --  104.63  77.00  60.00   45
 12  \w     43.00 113.00   1.00    2.80    --  104.63-125.00 -60.00   70
 13  \w     31.00  57.00   1.00    2.80    --  104.63-125.00  30.00   26
 14  \w    105.00 130.00   1.00    2.80    --  104.63 -45.00 -30.00   25
 15  \w     67.00  92.00   1.00    2.80    --  104.63 -45.00 -30.00   25
 16  \w     24.00 104.00   1.00    2.80    --  104.63 -95.00  90.00   80
 17  \w     38.00  90.00   1.00    2.80    --  104.63 -77.00-180.00   52
 18  \w     66.00  97.00   1.00    2.80    --  104.63-125.00  30.00   31
 19  \w    116.00 150.00   1.00    2.80    --  104.63 -15.00  90.00   34
 20  \w     25.00  87.00   1.00    2.80    --  104.63 -15.00  90.00   62
;
_diffrn_measurement_device 'four-circle diffractometer'
_diffrn_measurement_device_type 'SuperNova, Dual, Cu at home/near, Atlas'
_diffrn_measurement_method '\w scans'
_diffrn_orient_matrix_type 'CrysAlisPro convention (1999,Acta A55,543-557)'
_diffrn_orient_matrix_UB_11 -0.0869135000
_diffrn_orient_matrix_UB_12 0.0847324000
_diffrn_orient_matrix_UB_13 -0.0531632000
_diffrn_orient_matrix_UB_21 -0.0035026000
_diffrn_orient_matrix_UB_22 0.1130140000
_diffrn_orient_matrix_UB_23 0.1161134000
_diffrn_orient_matrix_UB_31 0.1615550000
_diffrn_orient_matrix_UB_32 0.0997887000
_diffrn_orient_matrix_UB_33 -0.0004860000
_diffrn_radiation_monochromator mirror
_diffrn_radiation_probe x-ray
_diffrn_radiation_type 'Cu K\a'
_diffrn_radiation_wavelength 1.54184
_diffrn_reflns_av_R_equivalents 0.0372
_diffrn_reflns_av_unetI/netI 0.0417
_diffrn_reflns_Laue_measured_fraction_full 0.994
_diffrn_reflns_Laue_measured_fraction_max 0.957
_diffrn_reflns_limit_h_max 10
_diffrn_reflns_limit_h_min -6
_diffrn_reflns_limit_k_max 12
_diffrn_reflns_limit_k_min -12
_diffrn_reflns_limit_l_max 15
_diffrn_reflns_limit_l_min -16
_diffrn_reflns_number 6844
_diffrn_reflns_point_group_measured_fraction_full 0.994
_diffrn_reflns_point_group_measured_fraction_max 0.957
_diffrn_reflns_theta_full 67.684
_diffrn_reflns_theta_max 72.830
_diffrn_reflns_theta_min 3.664
_diffrn_source 'micro-focus sealed X-ray tube'
_diffrn_source_type 'SuperNova (Cu) X-ray Source'
_exptl_absorpt_coefficient_mu 1.830
_exptl_absorpt_correction_T_max 1.000
_exptl_absorpt_correction_T_min 0.784
_exptl_absorpt_correction_type gaussian
_exptl_absorpt_process_details
;
CrysAlisPro 1.171.40.79a (Rigaku Oxford Diffraction, 2020)
Numerical absorption correction based on gaussian integration over
			a multifaceted crystal model
Empirical absorption correction using spherical harmonics,
 implemented in SCALE3 ABSPACK scaling algorithm.
;
_exptl_crystal_colour 'clear light colourless'
_exptl_crystal_colour_lustre clear
_exptl_crystal_colour_modifier light
_exptl_crystal_colour_primary colourless
_exptl_crystal_density_diffrn 1.313
_exptl_crystal_description plate
_exptl_crystal_F_000 420
_exptl_crystal_size_max 0.175
_exptl_crystal_size_mid 0.129
_exptl_crystal_size_min 0.103
_refine_diff_density_max 0.370
_refine_diff_density_min -0.306
_refine_diff_density_rms 0.055
_refine_ls_extinction_method none
_refine_ls_goodness_of_fit_ref 1.036
_refine_ls_hydrogen_treatment constr
_refine_ls_matrix_type full
_refine_ls_number_parameters 266
_refine_ls_number_reflns 3885
_refine_ls_number_restraints 0
_refine_ls_restrained_S_all 1.036
_refine_ls_R_factor_all 0.0676
_refine_ls_R_factor_gt 0.0527
_refine_ls_shift/su_max 0.001
_refine_ls_shift/su_mean 0.000
_refine_ls_structure_factor_coef Fsqd
_refine_ls_weighting_details 'w=1/[\s^2^(Fo^2^)+(0.0809P)^2^+0.3969P] where P=(Fo^2^+2Fc^2^)/3'
_refine_ls_weighting_scheme calc
_refine_ls_wR_factor_gt 0.1448
_refine_ls_wR_factor_ref 0.1572
_reflns_Friedel_coverage 0.000
_reflns_number_gt 3066
_reflns_number_total 3885
_reflns_threshold_expression 'I > 2\s(I)'
_cod_data_source_file d5ob01979f3.cif
_cod_data_source_block jsc20042
_cod_depositor_comments 'Adding full bibliography for 7161044--7161048.cif.'
_cod_original_cell_volume 1018.35(13)
_cod_database_code 7161044
_shelx_shelxl_version_number 2019/3
_chemical_oxdiff_formula 'C32 H30 B Cl N2 O'
_shelx_space_group_comment
;
The symmetry employed for this shelxl refinement is uniquely defined
by the following loop, which should always be used as a source of
symmetry information in preference to the above space-group names.
They are only intended as comments.
;
_olex2_refinement_description
;
1. Fixed Uiso
 At 1.2 times of:
  All C(H) groups
 At 1.5 times of:
  All C(H,H,H) groups, All O(H) groups
2.a Aromatic/amide H refined with riding coordinates:
 C6(H6), C12(H12), C13(H13), C14(H14), C15(H15), C18(H18), C19(H19), C20(H20),
 C21(H21), C27(H27)
2.b Idealised Me refined as rotating group:
 C23(H23A,H23B,H23C), C28(H28A,H28B,H28C), C29(H29A,H29B,H29C)
2.c Idealised tetrahedral OH refined as rotating group:
 O3(H3)
;
_olex2_submission_special_instructions 'No special instructions were received'
_oxdiff_exptl_absorpt_empirical_details
;
Empirical correction (ABSPACK) includes:
- Absorption correction using spherical harmonics
- Frame scaling
;
_oxdiff_exptl_absorpt_empirical_full_max 1.213
_oxdiff_exptl_absorpt_empirical_full_min 0.759

loop_
_space_group_symop_operation_xyz
'x, y, z'
'-x, -y, -z'

loop_
_atom_site_label
_atom_site_type_symbol
_atom_site_fract_x
_atom_site_fract_y
_atom_site_fract_z
_atom_site_U_iso_or_equiv
_atom_site_adp_type
_atom_site_occupancy
_atom_site_site_symmetry_order
_atom_site_calc_flag
_atom_site_refinement_flags_posn
_atom_site_refinement_flags_adp
_atom_site_refinement_flags_occupancy
_atom_site_disorder_assembly
_atom_site_disorder_group
Cl1 Cl 0.11834(9) 1.44890(8) 1.38767(6) 0.0561(2) Uani 1 1 d . . . . .
O2 O 0.06444(18) 0.76794(17) 0.99752(13) 0.0350(4) Uani 1 1 d . . . . .
O3 O 0.3732(2) 0.5039(2) 0.79228(19) 0.0559(5) Uani 1 1 d . . . . .
H3 H 0.343963 0.582861 0.820340 0.084 Uiso 1 1 calc R U . . .
N4 N 0.3044(2) 0.8788(2) 0.98188(19) 0.0440(5) Uani 1 1 d . . . . .
N5 N 0.2614(2) 0.7287(2) 0.90749(19) 0.0424(5) Uani 1 1 d . . . . .
C6 C -0.1408(3) 0.4954(3) 0.8713(2) 0.0372(5) Uani 1 1 d . . . . .
H6 H -0.174596 0.578569 0.916800 0.045 Uiso 1 1 calc R U . . .
C7 C 0.1854(3) 0.8971(3) 1.0330(2) 0.0357(5) Uani 1 1 d . . . . .
C8 C 0.0199(2) 0.5134(3) 0.86113(18) 0.0328(5) Uani 1 1 d . . . . .
C9 C 0.1215(3) 0.6667(3) 0.91941(19) 0.0346(5) Uani 1 1 d . . . . .
C10 C 0.0747(3) 0.3907(3) 0.79633(19) 0.0343(5) Uani 1 1 d . . . . .
C11 C 0.1671(3) 1.0314(3) 1.11889(19) 0.0361(5) Uani 1 1 d . . . . .
C12 C 0.2943(3) 1.1614(3) 1.1607(2) 0.0400(5) Uani 1 1 d . . . . .
H12 H 0.390989 1.160929 1.132506 0.048 Uiso 1 1 calc R U . . .
C13 C 0.0270(3) 1.0329(3) 1.1618(2) 0.0399(5) Uani 1 1 d . . . . .
H13 H -0.059314 0.944960 1.133837 0.048 Uiso 1 1 calc R U . . .
C14 C 0.0118(3) 1.1608(3) 1.2445(2) 0.0428(6) Uani 1 1 d . . . . .
H14 H -0.084008 1.161177 1.273765 0.051 Uiso 1 1 calc R U . . .
C15 C -0.2513(3) 0.3574(3) 0.8157(2) 0.0403(5) Uani 1 1 d . . . . .
H15 H -0.360740 0.346826 0.821068 0.048 Uiso 1 1 calc R U . . .
C16 C 0.2890(3) 0.2262(3) 0.7242(2) 0.0375(5) Uani 1 1 d . . . . .
C17 C 0.3480(2) 0.1671(3) 0.79619(19) 0.0363(5) Uani 1 1 d . . . . .
C18 C -0.0411(3) 0.2528(3) 0.7443(2) 0.0375(5) Uani 1 1 d . . . . .
H18 H -0.008702 0.167148 0.701407 0.045 Uiso 1 1 calc R U . . .
C19 C 0.2794(3) 1.2896(3) 1.2425(2) 0.0427(6) Uani 1 1 d . . . . .
H19 H 0.365034 1.378110 1.270189 0.051 Uiso 1 1 calc R U . . .
C20 C -0.2008(3) 0.2362(3) 0.7529(2) 0.0408(5) Uani 1 1 d . . . . .
H20 H -0.275222 0.140948 0.715391 0.049 Uiso 1 1 calc R U . . .
C21 C 0.3848(3) 0.0296(3) 0.7552(2) 0.0410(5) Uani 1 1 d . . . . .
H21 H 0.426289 -0.008117 0.805566 0.049 Uiso 1 1 calc R U . . .
C22 C 0.1385(3) 1.2887(3) 1.2841(2) 0.0416(5) Uani 1 1 d . . . . .
C23 C 0.3740(3) 0.2527(3) 0.9203(2) 0.0447(6) Uani 1 1 d . . . . .
H23A H 0.461410 0.343918 0.941949 0.067 Uiso 1 1 calc R U . . .
H23B H 0.401112 0.189562 0.958070 0.067 Uiso 1 1 calc R U . . .
H23C H 0.276504 0.280229 0.941220 0.067 Uiso 1 1 calc R U . . .
C24 C 0.2667(3) 0.1428(3) 0.6091(2) 0.0469(6) Uani 1 1 d . . . . .
B25 B 0.2511(3) 0.3846(3) 0.7729(2) 0.0388(6) Uani 1 1 d . . . . .
C26 C 0.3618(3) -0.0539(3) 0.6414(2) 0.0478(6) Uani 1 1 d . . . . .
C27 C 0.3048(3) 0.0050(3) 0.5706(2) 0.0520(7) Uani 1 1 d . . . . .
H27 H 0.290978 -0.049730 0.492901 0.062 Uiso 1 1 calc R U . . .
C28 C 0.3998(4) -0.2041(4) 0.5976(3) 0.0712(10) Uani 1 1 d . . . . .
H28A H 0.511876 -0.191618 0.624907 0.107 Uiso 1 1 calc R U . . .
H28B H 0.380185 -0.244382 0.516348 0.107 Uiso 1 1 calc R U . . .
H28C H 0.331903 -0.273742 0.622943 0.107 Uiso 1 1 calc R U . . .
C29 C 0.2020(5) 0.2009(5) 0.5278(3) 0.0706(9) Uani 1 1 d . . . . .
H29A H 0.091382 0.202456 0.534190 0.106 Uiso 1 1 calc R U . . .
H29B H 0.206324 0.135152 0.452295 0.106 Uiso 1 1 calc R U . . .
H29C H 0.266343 0.302808 0.543963 0.106 Uiso 1 1 calc R U . . .

loop_
_atom_site_aniso_label
_atom_site_aniso_U_11
_atom_site_aniso_U_22
_atom_site_aniso_U_33
_atom_site_aniso_U_23
_atom_site_aniso_U_13
_atom_site_aniso_U_12
Cl1 0.0696(5) 0.0446(4) 0.0457(4) 0.0086(3) 0.0097(3) 0.0142(3)
O2 0.0277(7) 0.0357(8) 0.0383(8) 0.0120(7) 0.0068(6) 0.0051(6)
O3 0.0301(9) 0.0465(10) 0.0836(15) 0.0153(10) 0.0239(9) 0.0068(8)
N4 0.0293(10) 0.0388(11) 0.0589(13) 0.0147(10) 0.0109(9) 0.0053(8)
N5 0.0284(10) 0.0383(11) 0.0556(12) 0.0144(9) 0.0106(9) 0.0045(8)
C6 0.0285(11) 0.0435(13) 0.0389(12) 0.0142(10) 0.0092(9) 0.0096(10)
C7 0.0250(10) 0.0368(12) 0.0432(12) 0.0178(10) 0.0025(9) 0.0011(9)
C8 0.0253(10) 0.0371(11) 0.0356(11) 0.0162(9) 0.0044(8) 0.0044(9)
C9 0.0285(11) 0.0391(12) 0.0378(11) 0.0154(10) 0.0074(9) 0.0104(9)
C10 0.0267(10) 0.0383(12) 0.0371(11) 0.0147(9) 0.0063(9) 0.0067(9)
C11 0.0311(11) 0.0381(12) 0.0383(12) 0.0167(10) 0.0033(9) 0.0056(9)
C12 0.0305(11) 0.0411(13) 0.0467(13) 0.0186(11) 0.0034(10) 0.0043(10)
C13 0.0330(12) 0.0402(13) 0.0433(13) 0.0169(10) 0.0041(10) 0.0027(10)
C14 0.0386(13) 0.0464(14) 0.0440(13) 0.0188(11) 0.0094(10) 0.0097(11)
C15 0.0214(10) 0.0494(14) 0.0452(13) 0.0162(11) 0.0069(9) 0.0029(10)
C16 0.0242(10) 0.0445(13) 0.0396(12) 0.0115(10) 0.0091(9) 0.0073(9)
C17 0.0184(9) 0.0418(12) 0.0410(12) 0.0110(10) 0.0071(8) 0.0008(9)
C18 0.0339(11) 0.0385(12) 0.0386(12) 0.0135(10) 0.0079(9) 0.0086(10)
C19 0.0366(12) 0.0377(12) 0.0464(13) 0.0154(11) -0.0029(10) 0.0001(10)
C20 0.0315(11) 0.0418(13) 0.0413(13) 0.0130(10) 0.0053(9) -0.0002(10)
C21 0.0252(10) 0.0445(13) 0.0499(14) 0.0170(11) 0.0057(9) 0.0052(10)
C22 0.0457(14) 0.0378(12) 0.0400(12) 0.0145(10) 0.0043(10) 0.0105(11)
C23 0.0334(12) 0.0565(15) 0.0385(13) 0.0139(11) 0.0071(10) 0.0082(11)
C24 0.0376(13) 0.0599(16) 0.0404(13) 0.0144(12) 0.0078(10) 0.0159(12)
B25 0.0295(13) 0.0452(15) 0.0402(14) 0.0145(11) 0.0087(10) 0.0092(11)
C26 0.0295(12) 0.0469(14) 0.0540(15) 0.0058(12) 0.0056(11) 0.0085(11)
C27 0.0417(14) 0.0626(17) 0.0379(13) 0.0027(12) 0.0049(11) 0.0160(13)
C28 0.0627(19) 0.0532(18) 0.077(2) 0.0011(16) 0.0014(16) 0.0211(15)
C29 0.079(2) 0.098(3) 0.0452(16) 0.0279(17) 0.0137(15) 0.043(2)

loop_
_atom_type_symbol
_atom_type_description
_atom_type_scat_dispersion_real
_atom_type_scat_dispersion_imag
_atom_type_scat_source
C C 0.0181 0.0091 'International Tables Vol C Tables 4.2.6.8 and 6.1.1.4'
H H 0.0000 0.0000 'International Tables Vol C Tables 4.2.6.8 and 6.1.1.4'
B B 0.0090 0.0039 'International Tables Vol C Tables 4.2.6.8 and 6.1.1.4'
Cl Cl 0.3639 0.7018 'International Tables Vol C Tables 4.2.6.8 and 6.1.1.4'
N N 0.0311 0.0180 'International Tables Vol C Tables 4.2.6.8 and 6.1.1.4'
O O 0.0492 0.0322 'International Tables Vol C Tables 4.2.6.8 and 6.1.1.4'

loop_
_exptl_crystal_face_index_h
_exptl_crystal_face_index_k
_exptl_crystal_face_index_l
_exptl_crystal_face_perp_dist
-2 5 -7 0.0283
4 -4 6 0.0768
0 -5 7 0.0705
4 3 -3 0.0688
-4 -3 3 0.0967
-1 -5 -2 0.0783
4 -3 -5 0.0549
0 5 2 0.0740
-4 2 5 0.0594
2 0 7 0.0633
1 2 -8 0.0420
-1 1 -8 0.0429
-4 4 -4 0.0187
0 6 -6 0.0355
5 -2 2 0.0684
1 -6 6 0.0697

loop_
_geom_angle_atom_site_label_1
_geom_angle_atom_site_label_2
_geom_angle_atom_site_label_3
_geom_angle
_geom_angle_site_symmetry_1
_geom_angle_site_symmetry_3
_geom_angle_publ_flag
C9 O2 C7 103.30(17) . . ?
B25 O3 H3 109.5 . . ?
C7 N4 N5 105.80(19) . . ?
C9 N5 N4 107.7(2) . . ?
C8 C6 H6 119.6 . . ?
C15 C6 H6 119.6 . . ?
C15 C6 C8 120.8(2) . . ?
O2 C7 C11 118.95(19) . . ?
N4 C7 O2 112.2(2) . . ?
N4 C7 C11 128.9(2) . . ?
C6 C8 C9 115.0(2) . . ?
C6 C8 C10 120.9(2) . . ?
C10 C8 C9 124.05(19) . . ?
O2 C9 C8 118.47(19) . . ?
N5 C9 O2 111.0(2) . . ?
N5 C9 C8 130.5(2) . . ?
C8 C10 B25 129.7(2) . . ?
C18 C10 C8 115.95(19) . . ?
C18 C10 B25 114.4(2) . . ?
C12 C11 C7 119.3(2) . . ?
C13 C11 C7 121.3(2) . . ?
C13 C11 C12 119.4(2) . . ?
C11 C12 H12 119.9 . . ?
C19 C12 C11 120.1(2) . . ?
C19 C12 H12 119.9 . . ?
C11 C13 H13 119.6 . . ?
C14 C13 C11 120.8(2) . . ?
C14 C13 H13 119.6 . . ?
C13 C14 H14 120.5 . . ?
C13 C14 C22 119.0(2) . . ?
C22 C14 H14 120.5 . . ?
C6 C15 H15 120.3 . . ?
C20 C15 C6 119.3(2) . . ?
C20 C15 H15 120.3 . . ?
C17 C16 C24 118.4(2) . . ?
C17 C16 B25 119.7(2) . . ?
C24 C16 B25 121.9(2) . . ?
C16 C17 C23 120.3(2) . . ?
C21 C17 C16 120.7(2) . . ?
C21 C17 C23 119.0(2) . . ?
C10 C18 H18 118.6 . . ?
C20 C18 C10 122.9(2) . . ?
C20 C18 H18 118.6 . . ?
C12 C19 H19 120.2 . . ?
C12 C19 C22 119.5(2) . . ?
C22 C19 H19 120.2 . . ?
C15 C20 C18 120.0(2) . . ?
C15 C20 H20 120.0 . . ?
C18 C20 H20 120.0 . . ?
C17 C21 H21 119.5 . . ?
C17 C21 C26 121.1(2) . . ?
C26 C21 H21 119.5 . . ?
C14 C22 Cl1 118.8(2) . . ?
C14 C22 C19 121.2(2) . . ?
C19 C22 Cl1 120.1(2) . . ?
C17 C23 H23A 109.5 . . ?
C17 C23 H23B 109.5 . . ?
C17 C23 H23C 109.5 . . ?
H23A C23 H23B 109.5 . . ?
H23A C23 H23C 109.5 . . ?
H23B C23 H23C 109.5 . . ?
C16 C24 C29 120.6(3) . . ?
C27 C24 C16 119.5(3) . . ?
C27 C24 C29 119.9(3) . . ?
O3 B25 C10 125.4(2) . . ?
O3 B25 C16 115.7(2) . . ?
C16 B25 C10 118.9(2) . . ?
C21 C26 C28 120.8(3) . . ?
C27 C26 C21 118.2(2) . . ?
C27 C26 C28 121.0(3) . . ?
C24 C27 H27 118.9 . . ?
C26 C27 C24 122.1(2) . . ?
C26 C27 H27 118.9 . . ?
C26 C28 H28A 109.5 . . ?
C26 C28 H28B 109.5 . . ?
C26 C28 H28C 109.5 . . ?
H28A C28 H28B 109.5 . . ?
H28A C28 H28C 109.5 . . ?
H28B C28 H28C 109.5 . . ?
C24 C29 H29A 109.5 . . ?
C24 C29 H29B 109.5 . . ?
C24 C29 H29C 109.5 . . ?
H29A C29 H29B 109.5 . . ?
H29A C29 H29C 109.5 . . ?
H29B C29 H29C 109.5 . . ?

loop_
_geom_bond_atom_site_label_1
_geom_bond_atom_site_label_2
_geom_bond_distance
_geom_bond_site_symmetry_2
_geom_bond_publ_flag
Cl1 C22 1.733(3) . ?
O2 C7 1.369(3) . ?
O2 C9 1.366(3) . ?
O3 H3 0.8400 . ?
O3 B25 1.339(4) . ?
N4 N5 1.399(3) . ?
N4 C7 1.294(3) . ?
N5 C9 1.294(3) . ?
C6 H6 0.9500 . ?
C6 C8 1.400(3) . ?
C6 C15 1.389(3) . ?
C7 C11 1.452(3) . ?
C8 C9 1.465(3) . ?
C8 C10 1.416(3) . ?
C10 C18 1.404(3) . ?
C10 B25 1.606(3) . ?
C11 C12 1.402(3) . ?
C11 C13 1.390(3) . ?
C12 H12 0.9500 . ?
C12 C19 1.376(4) . ?
C13 H13 0.9500 . ?
C13 C14 1.381(4) . ?
C14 H14 0.9500 . ?
C14 C22 1.388(4) . ?
C15 H15 0.9500 . ?
C15 C20 1.375(4) . ?
C16 C17 1.396(4) . ?
C16 C24 1.409(3) . ?
C16 B25 1.585(4) . ?
C17 C21 1.392(3) . ?
C17 C23 1.513(3) . ?
C18 H18 0.9500 . ?
C18 C20 1.388(3) . ?
C19 H19 0.9500 . ?
C19 C22 1.388(4) . ?
C20 H20 0.9500 . ?
C21 H21 0.9500 . ?
C21 C26 1.395(4) . ?
C23 H23A 0.9800 . ?
C23 H23B 0.9800 . ?
C23 H23C 0.9800 . ?
C24 C27 1.398(4) . ?
C24 C29 1.507(4) . ?
C26 C27 1.375(4) . ?
C26 C28 1.510(4) . ?
C27 H27 0.9500 . ?
C28 H28A 0.9800 . ?
C28 H28B 0.9800 . ?
C28 H28C 0.9800 . ?
C29 H29A 0.9800 . ?
C29 H29B 0.9800 . ?
C29 H29C 0.9800 . ?

loop_
_geom_torsion_atom_site_label_1
_geom_torsion_atom_site_label_2
_geom_torsion_atom_site_label_3
_geom_torsion_atom_site_label_4
_geom_torsion
_geom_torsion_site_symmetry_1
_geom_torsion_site_symmetry_2
_geom_torsion_site_symmetry_3
_geom_torsion_site_symmetry_4
_geom_torsion_publ_flag
O2 C7 C11 C12 175.9(2) . . . . ?
O2 C7 C11 C13 -3.0(3) . . . . ?
N4 N5 C9 O2 1.1(3) . . . . ?
N4 N5 C9 C8 178.6(2) . . . . ?
N4 C7 C11 C12 -4.0(4) . . . . ?
N4 C7 C11 C13 177.1(3) . . . . ?
N5 N4 C7 O2 0.0(3) . . . . ?
N5 N4 C7 C11 180.0(2) . . . . ?
C6 C8 C9 O2 15.3(3) . . . . ?
C6 C8 C9 N5 -162.1(3) . . . . ?
C6 C8 C10 C18 0.0(3) . . . . ?
C6 C8 C10 B25 -179.9(2) . . . . ?
C6 C15 C20 C18 -0.8(4) . . . . ?
C7 O2 C9 N5 -1.0(2) . . . . ?
C7 O2 C9 C8 -178.86(19) . . . . ?
C7 N4 N5 C9 -0.7(3) . . . . ?
C7 C11 C12 C19 -179.7(2) . . . . ?
C7 C11 C13 C14 179.1(2) . . . . ?
C8 C6 C15 C20 2.1(4) . . . . ?
C8 C10 C18 C20 1.3(3) . . . . ?
C8 C10 B25 O3 -15.3(4) . . . . ?
C8 C10 B25 C16 163.9(2) . . . . ?
C9 O2 C7 N4 0.6(3) . . . . ?
C9 O2 C7 C11 -179.4(2) . . . . ?
C9 C8 C10 C18 -178.4(2) . . . . ?
C9 C8 C10 B25 1.7(4) . . . . ?
C10 C8 C9 O2 -166.2(2) . . . . ?
C10 C8 C9 N5 16.4(4) . . . . ?
C10 C18 C20 C15 -0.9(4) . . . . ?
C11 C12 C19 C22 0.8(4) . . . . ?
C11 C13 C14 C22 0.3(4) . . . . ?
C12 C11 C13 C14 0.2(4) . . . . ?
C12 C19 C22 Cl1 179.63(19) . . . . ?
C12 C19 C22 C14 -0.3(4) . . . . ?
C13 C11 C12 C19 -0.8(4) . . . . ?
C13 C14 C22 Cl1 179.81(19) . . . . ?
C13 C14 C22 C19 -0.3(4) . . . . ?
C15 C6 C8 C9 176.8(2) . . . . ?
C15 C6 C8 C10 -1.7(4) . . . . ?
C16 C17 C21 C26 -0.9(3) . . . . ?
C16 C24 C27 C26 1.0(4) . . . . ?
C17 C16 C24 C27 -0.4(4) . . . . ?
C17 C16 C24 C29 179.5(3) . . . . ?
C17 C16 B25 O3 87.6(3) . . . . ?
C17 C16 B25 C10 -91.7(3) . . . . ?
C17 C21 C26 C27 1.4(4) . . . . ?
C17 C21 C26 C28 -179.1(3) . . . . ?
C18 C10 B25 O3 164.8(3) . . . . ?
C18 C10 B25 C16 -16.0(3) . . . . ?
C21 C26 C27 C24 -1.4(4) . . . . ?
C23 C17 C21 C26 179.6(2) . . . . ?
C24 C16 C17 C21 0.4(3) . . . . ?
C24 C16 C17 C23 179.9(2) . . . . ?
C24 C16 B25 O3 -91.6(3) . . . . ?
C24 C16 B25 C10 89.1(3) . . . . ?
B25 C10 C18 C20 -178.7(2) . . . . ?
B25 C16 C17 C21 -178.8(2) . . . . ?
B25 C16 C17 C23 0.7(3) . . . . ?
B25 C16 C24 C27 178.8(2) . . . . ?
B25 C16 C24 C29 -1.3(4) . . . . ?
C28 C26 C27 C24 179.1(3) . . . . ?
C29 C24 C27 C26 -179.0(3) . . . . ?

loop_
_exptl_oxdiff_crystal_face_indexfrac_h
_exptl_oxdiff_crystal_face_indexfrac_k
_exptl_oxdiff_crystal_face_indexfrac_l
_exptl_oxdiff_crystal_face_x
_exptl_oxdiff_crystal_face_y
_exptl_oxdiff_crystal_face_z
-1.9583 4.9680 -6.8657 0.9562 -0.2289 0.1827
3.5751 -3.9245 5.8892 -0.9563 0.2278 0.1831
-0.3275 -5.3350 6.8150 -0.7859 0.1895 -0.5886
4.3988 2.8865 -2.5936 0.0001 0.0096 1.0000
-4.4406 -2.8186 2.6640 0.0055 0.0063 -1.0000
-0.6801 -4.9139 -1.7443 -0.2645 -0.7555 -0.5994
3.6997 -2.9365 -4.7572 -0.3175 -0.8972 0.3070
-0.1701 4.8644 2.4896 0.2946 0.8394 0.4567
-4.0976 2.4275 4.8727 0.3028 0.8545 -0.4221
1.8302 -0.1606 7.0230 -0.5460 0.7909 0.2762
1.0009 1.9422 -8.4827 0.5285 -0.7690 0.3596
-1.0962 0.6790 -7.7443 0.5645 -0.8186 -0.1056
-4.2233 4.2668 -4.4812 0.9668 -0.0233 -0.2543
-0.1662 5.8744 -5.9154 0.8267 -0.0224 0.5622
5.3664 -1.7789 2.0306 -0.7251 0.0159 0.6885
0.5570 -5.8982 5.9568 -0.8649 0.0231 -0.5015
